data_7050612
loop_
_publ_author_name
'Nabih, Khadija'
'Baouid, Abdesselam'
'Hasnaoui, Aissa'
'Selkti, Mohamed'
'Compain, Philippe'

_publ_section_title
;
 1,3-Dipolar cycloaddition of nitrilimines to
 2,4-disubstituted-3H-1,5-benzodiazepines: remarkable effect of
 C4-substituent on diastereoselectivity
;
_journal_issue 11
_journal_name_full 'New Journal of Chemistry'
_journal_page_first 1644
_journal_paper_doi 10.1039/b303995c
_journal_volume 27
_journal_year 2003
_chemical_formula_moiety 'C31 H30 Cl2 N6 O4'
_chemical_formula_sum 'C31 H30 Cl2 N6 O4'
_chemical_formula_weight 621.51
_chemical_melting_point 180.5(5)
_chemical_name_systematic
;
?
;
_space_group_IT_number 14
_symmetry_cell_setting monoclinic
_symmetry_space_group_name_Hall '-P 2ybc'
_symmetry_space_group_name_H-M 'P 1 21/c 1'
_atom_sites_solution_hydrogens geom
_atom_sites_solution_primary direct
_atom_sites_solution_secondary difmap
_audit_creation_method SHELXL-97
_cell_angle_alpha 90.00
_cell_angle_beta 116.76(3)
_cell_angle_gamma 90.00
_cell_formula_units_Z 8
_cell_length_a 16.749(3)
_cell_length_b 23.587(5)
_cell_length_c 17.758(4)
_cell_measurement_temperature 293(2)
_cell_volume 6264(3)
_computing_cell_refinement 'HKL Scalepack (Otwinowski & Minor, 1997)'
_computing_data_collection 'KappaCCD (Nonius, 1998)'
_computing_data_reduction 'HKL Scalepack (Otwinowski & Minor, 1997)'
_computing_molecular_graphics 'Ortep (Johnson, 1976)'
_computing_publication_material 'WinGX - Version 1.63.02 (Farrugia, 1999)'
_computing_structure_refinement 'SHELXL-97 (Sheldrick, 1997)'
_computing_structure_solution 'SHELXS-97 (Sheldrick, 1997)'
_diffrn_ambient_temperature 293(2)
_diffrn_measured_fraction_theta_full 0.390
_diffrn_measured_fraction_theta_max 0.390
_diffrn_measurement_device_type 'KappaCCD (Nonius, 1998)'
_diffrn_measurement_method CCD
_diffrn_radiation_monochromator 'horizonally mounted graphite crystal'
_diffrn_radiation_source 'fine-focus sealed tube'
_diffrn_radiation_type MoK\a
_diffrn_radiation_wavelength 0.71073
_diffrn_reflns_av_R_equivalents 0.0000
_diffrn_reflns_av_sigmaI/netI 0.0723
_diffrn_reflns_limit_h_max 19
_diffrn_reflns_limit_h_min 0
_diffrn_reflns_limit_k_max 27
_diffrn_reflns_limit_k_min 0
_diffrn_reflns_limit_l_max 18
_diffrn_reflns_limit_l_min -20
_diffrn_reflns_number 4102
_diffrn_reflns_theta_full 24.58
_diffrn_reflns_theta_max 24.58
_diffrn_reflns_theta_min 2.57
_exptl_absorpt_coefficient_mu 0.253
_exptl_absorpt_correction_type none
_exptl_crystal_colour yellow
_exptl_crystal_density_diffrn 1.318
_exptl_crystal_density_meas 1.32
_exptl_crystal_density_method flotation
_exptl_crystal_description parallelepiped
_exptl_crystal_F_000 2592
_exptl_crystal_size_max 0.500
_exptl_crystal_size_mid 0.300
_exptl_crystal_size_min 0.100
_refine_diff_density_max 0.673
_refine_diff_density_min -0.318
_refine_diff_density_rms 0.075
_refine_ls_extinction_method none
_refine_ls_goodness_of_fit_ref 1.060
_refine_ls_hydrogen_treatment mixed
_refine_ls_matrix_type full
_refine_ls_number_parameters 775
_refine_ls_number_reflns 4102
_refine_ls_number_restraints 0
_refine_ls_restrained_S_all 1.060
_refine_ls_R_factor_all 0.0614
_refine_ls_R_factor_gt 0.0612
_refine_ls_shift/su_max 0.011
_refine_ls_shift/su_mean 0.002
_refine_ls_structure_factor_coef Fsqd
_refine_ls_weighting_details 'calc w=1/[\s^2^(Fo^2^)+(0.0933P)^2^+13.6892P] where P=(Fo^2^+2Fc^2^)/3'
_refine_ls_weighting_scheme calc
_refine_ls_wR_factor_gt 0.1546
_refine_ls_wR_factor_ref 0.1549
_reflns_number_gt 4097
_reflns_number_total 4102
_reflns_threshold_expression >2sigma(I)
_cod_data_source_file b303995c.txt
_cod_data_source_block compound3b
_cod_depositor_comments
;
The following automatic conversions were performed:

'_chemical_melting_point' value '180-181' was changed to '180.5(5)' -
the average value was taken and precision was estimated.

Automatic conversion script
Id: cif_fix_values 1569 2011-02-09 13:29:24Z adriana 
;
_cod_original_cell_volume 6264(2)
_cod_original_sg_symbol_H-M 'P 21/c'
_cod_database_code 7050612

loop_
_symmetry_equiv_pos_as_xyz
'x, y, z'
'-x, y+1/2, -z+1/2'
'-x, -y, -z'
'x, -y-1/2, z-1/2'

loop_
_atom_site_label
_atom_site_type_symbol
_atom_site_fract_x
_atom_site_fract_y
_atom_site_fract_z
_atom_site_U_iso_or_equiv
_atom_site_adp_type
_atom_site_occupancy
_atom_site_symmetry_multiplicity
_atom_site_calc_flag
_atom_site_refinement_flags
_atom_site_disorder_assembly
_atom_site_disorder_group
Cl1 Cl 0.07513(15) 0.64964(10) 0.17837(13) 0.0346(6) Uani 1 1 d . . .
Cl2 Cl 0.19325(19) 1.02095(11) 0.07058(15) 0.0530(8) Uani 1 1 d . . .
C1 C 0.2408(6) 1.0025(4) 0.1778(5) 0.033(2) Uani 1 1 d . . .
C2 C 0.2967(6) 0.9564(4) 0.2054(5) 0.033(2) Uani 1 1 d . . .
H2 H 0.3089 0.9351 0.1677 0.039 Uiso 1 1 calc R . .
C3 C 0.2224(6) 1.0354(4) 0.2319(6) 0.038(2) Uani 1 1 d . . .
H3 H 0.1833 1.0659 0.2116 0.046 Uiso 1 1 calc R . .
C4 C 0.3347(6) 0.9418(4) 0.2896(5) 0.029(2) Uani 1 1 d . . .
H4 H 0.3706 0.9098 0.3086 0.034 Uiso 1 1 calc R . .
C5 C 0.2629(6) 1.0224(4) 0.3172(6) 0.032(2) Uani 1 1 d . . .
H5 H 0.2526 1.0452 0.3546 0.039 Uiso 1 1 calc R . .
C6 C 0.3187(5) 0.9757(3) 0.3470(5) 0.025(2) Uani 1 1 d . . .
N7 N 0.3590(5) 0.9642(3) 0.4341(4) 0.0275(18) Uani 1 1 d . . .
N8 N 0.3192(5) 0.9890(3) 0.4807(5) 0.0274(17) Uani 1 1 d . . .
C9 C 0.3581(6) 0.9664(4) 0.5546(6) 0.027(2) Uani 1 1 d . . .
C10 C 0.3261(6) 0.9764(5) 0.6195(6) 0.037(2) Uani 1 1 d . . .
O11 O 0.3302(4) 0.9412(3) 0.6702(4) 0.0458(18) Uani 1 1 d . . .
O12 O 0.2911(4) 1.0279(3) 0.6119(4) 0.0479(18) Uani 1 1 d . B .
C13 C 0.2458(9) 1.0380(5) 0.6640(8) 0.079(4) Uani 1 1 d . . .
H13A H 0.1873 1.0203 0.6373 0.095 Uiso 1 1 calc R A 1
H13B H 0.2795 1.0197 0.7181 0.095 Uiso 1 1 calc R A 1
C14A C 0.235(2) 1.0951(8) 0.6778(19) 0.036(8) Uiso 0.51(5) 1 d P B 1
H14A H 0.2049 1.0981 0.7126 0.053 Uiso 0.51(5) 1 calc PR B 1
H14B H 0.2002 1.1135 0.6248 0.053 Uiso 0.51(5) 1 calc PR B 1
H14C H 0.2927 1.1129 0.7057 0.053 Uiso 0.51(5) 1 calc PR B 1
C14B C 0.283(3) 1.0862(12) 0.714(3) 0.068(10) Uiso 0.49(5) 1 d P B 2
H14D H 0.2533 1.0931 0.7489 0.102 Uiso 0.49(5) 1 calc PR B 2
H14E H 0.2754 1.1185 0.6789 0.102 Uiso 0.49(5) 1 calc PR B 2
H14F H 0.3455 1.0800 0.7498 0.102 Uiso 0.49(5) 1 calc PR B 2
N15 N 0.4218(4) 0.9263(3) 0.5635(4) 0.0241(17) Uani 1 1 d . . .
C16 C 0.4141(6) 0.9139(4) 0.4777(5) 0.026(2) Uani 1 1 d . . .
C17 C 0.5053(5) 0.9152(3) 0.4791(5) 0.026(2) Uani 1 1 d . . .
H17A H 0.5385 0.8821 0.5077 0.039 Uiso 1 1 calc R . .
H17B H 0.5370 0.9485 0.5083 0.039 Uiso 1 1 calc R . .
H17C H 0.4981 0.9157 0.4224 0.039 Uiso 1 1 calc R . .
C18 C 0.3628(6) 0.8576(3) 0.4423(5) 0.029(2) Uani 1 1 d . . .
H18A H 0.3817 0.8419 0.4024 0.035 Uiso 1 1 calc R . .
H18B H 0.2994 0.8660 0.4117 0.035 Uiso 1 1 calc R . .
C19 C 0.3768(5) 0.8121(3) 0.5105(5) 0.022(2) Uani 1 1 d . . .
C20 C 0.3174(5) 0.8190(4) 0.5538(5) 0.030(2) Uani 1 1 d . . .
H20A H 0.2559 0.8192 0.5123 0.045 Uiso 1 1 calc R . .
H20B H 0.3312 0.8542 0.5844 0.045 Uiso 1 1 calc R . .
H20C H 0.3275 0.7881 0.5923 0.045 Uiso 1 1 calc R . .
N21 N 0.4725(4) 0.8109(3) 0.5726(4) 0.0231(17) Uani 1 1 d . . .
C22 C 0.5098(5) 0.8458(4) 0.6460(5) 0.028(2) Uani 1 1 d . . .
C23 C 0.5694(6) 0.8242(4) 0.7237(5) 0.033(2) Uani 1 1 d . . .
H23 H 0.5863 0.7864 0.7282 0.039 Uiso 1 1 calc R . .
C24 C 0.6040(6) 0.8583(4) 0.7944(6) 0.038(2) Uani 1 1 d . . .
H24 H 0.6415 0.8428 0.8467 0.046 Uiso 1 1 calc R . .
C25 C 0.5839(6) 0.9134(5) 0.7881(6) 0.039(3) Uani 1 1 d . . .
H25 H 0.6093 0.9364 0.8356 0.047 Uiso 1 1 calc R . .
C26 C 0.5263(6) 0.9363(4) 0.7119(5) 0.034(2) Uani 1 1 d . . .
H26 H 0.5137 0.9749 0.7083 0.041 Uiso 1 1 calc R . .
C27 C 0.4864(5) 0.9029(4) 0.6404(5) 0.025(2) Uani 1 1 d . . .
C28 C 0.5114(5) 0.7645(3) 0.5554(5) 0.022(2) Uani 1 1 d . . .
C29 C 0.6092(6) 0.7593(4) 0.5869(5) 0.029(2) Uani 1 1 d . . .
O30 O 0.6606(4) 0.7994(2) 0.6076(4) 0.0322(15) Uani 1 1 d . . .
O31 O 0.6334(4) 0.7051(3) 0.5875(4) 0.0431(17) Uani 1 1 d . . .
C32 C 0.7268(6) 0.6950(4) 0.6078(8) 0.059(3) Uani 1 1 d . . .
H32A H 0.7629 0.6944 0.6685 0.070 Uiso 1 1 calc R . .
H32B H 0.7485 0.7252 0.5849 0.070 Uiso 1 1 calc R . .
C33 C 0.7346(7) 0.6408(5) 0.5721(8) 0.080(4) Uani 1 1 d . . .
H33A H 0.7962 0.6339 0.5860 0.120 Uiso 1 1 calc R . .
H33B H 0.6999 0.6419 0.5119 0.120 Uiso 1 1 calc R . .
H33C H 0.7129 0.6111 0.5948 0.120 Uiso 1 1 calc R . .
N34 N 0.4571(4) 0.7314(3) 0.4988(4) 0.0260(17) Uani 1 1 d . . .
N35 N 0.3732(5) 0.7538(3) 0.4773(4) 0.0252(17) Uani 1 1 d . . .
C36 C 0.3006(6) 0.7306(3) 0.4062(5) 0.024(2) Uani 1 1 d . . .
C37 C 0.3153(6) 0.6813(4) 0.3691(5) 0.031(2) Uani 1 1 d . . .
H37 H 0.3719 0.6650 0.3925 0.037 Uiso 1 1 calc R . .
C38 C 0.2157(5) 0.7540(3) 0.3709(5) 0.023(2) Uani 1 1 d . . .
H38 H 0.2050 0.7866 0.3944 0.028 Uiso 1 1 calc R . .
C39 C 0.2474(6) 0.6566(4) 0.2990(5) 0.032(2) Uani 1 1 d . . .
H39 H 0.2583 0.6247 0.2743 0.038 Uiso 1 1 calc R . .
C40 C 0.1462(6) 0.7293(4) 0.3010(5) 0.027(2) Uani 1 1 d . . .
H40 H 0.0894 0.7453 0.2776 0.032 Uiso 1 1 calc R . .
C41 C 0.1627(6) 0.6803(3) 0.2661(5) 0.027(2) Uani 1 1 d . . .
Cl3 Cl 0.10732(17) 0.92978(11) 0.51021(14) 0.0464(7) Uani 1 1 d . . .
Cl4 Cl 0.58758(15) 0.79428(11) 0.36447(15) 0.0463(7) Uani 1 1 d . . .
C101 C 0.0749(6) 0.9012(4) 0.4092(5) 0.026(2) Uani 1 1 d . . .
C102 C 0.1143(6) 0.9213(4) 0.3620(5) 0.030(2) Uani 1 1 d . . .
H102 H 0.1577 0.9495 0.3828 0.037 Uiso 1 1 calc R . .
C103 C 0.0103(5) 0.8598(3) 0.3798(5) 0.024(2) Uani 1 1 d . . .
H103 H -0.0152 0.8465 0.4133 0.029 Uiso 1 1 calc R . .
C104 C 0.0881(6) 0.8984(4) 0.2811(5) 0.027(2) Uani 1 1 d . . .
H104 H 0.1152 0.9109 0.2486 0.032 Uiso 1 1 calc R . .
C105 C -0.0159(5) 0.8386(3) 0.3003(5) 0.022(2) Uani 1 1 d . . .
H105 H -0.0601 0.8109 0.2798 0.027 Uiso 1 1 calc R . .
C106 C 0.0220(5) 0.8573(3) 0.2496(5) 0.0190(19) Uani 1 1 d . . .
N107 N -0.0085(4) 0.8349(3) 0.1677(4) 0.0226(16) Uani 1 1 d . . .
N108 N -0.0549(4) 0.7835(3) 0.1515(4) 0.0206(16) Uani 1 1 d . . .
C109 C -0.0726(5) 0.7705(3) 0.0743(5) 0.021(2) Uani 1 1 d . . .
C110 C -0.1119(5) 0.7160(3) 0.0362(5) 0.021(2) Uani 1 1 d . . .
O111 O -0.1015(4) 0.6935(2) -0.0201(3) 0.0278(14) Uani 1 1 d . . .
O112 O -0.1612(4) 0.6938(2) 0.0709(3) 0.0271(14) Uani 1 1 d . . .
C113 C -0.2021(6) 0.6386(3) 0.0394(5) 0.030(2) Uani 1 1 d . . .
H11A H -0.2278 0.6384 -0.0217 0.036 Uiso 1 1 calc R . .
H11B H -0.2503 0.6326 0.0547 0.036 Uiso 1 1 calc R . .
C114 C -0.1355(6) 0.5905(4) 0.0743(6) 0.035(2) Uani 1 1 d . . .
H11C H -0.1650 0.5552 0.0517 0.052 Uiso 1 1 calc R . .
H11D H -0.1112 0.5899 0.1347 0.052 Uiso 1 1 calc R . .
H11E H -0.0881 0.5961 0.0588 0.052 Uiso 1 1 calc R . .
N115 N -0.0386(4) 0.8091(3) 0.0370(4) 0.0208(16) Uani 1 1 d . . .
C116 C 0.0209(5) 0.8494(4) 0.1019(5) 0.024(2) Uani 1 1 d . . .
C117 C 0.0004(6) 0.9101(3) 0.0735(5) 0.028(2) Uani 1 1 d . . .
H11F H 0.0408 0.9347 0.1171 0.043 Uiso 1 1 calc R . .
H11G H -0.0600 0.9188 0.0622 0.043 Uiso 1 1 calc R . .
H11H H 0.0073 0.9155 0.0232 0.043 Uiso 1 1 calc R . .
C118 C 0.1211(5) 0.8324(4) 0.1315(5) 0.024(2) Uani 1 1 d . . .
H11I H 0.1585 0.8652 0.1567 0.029 Uiso 1 1 calc R . .
H11J H 0.1373 0.8035 0.1748 0.029 Uiso 1 1 calc R . .
C119 C 0.1406(5) 0.8098(3) 0.0602(5) 0.020(2) Uani 1 1 d . . .
C120 C 0.1268(6) 0.7466(3) 0.0458(5) 0.027(2) Uani 1 1 d . . .
H12A H 0.0682 0.7366 0.0385 0.041 Uiso 1 1 calc R . .
H12B H 0.1710 0.7267 0.0937 0.041 Uiso 1 1 calc R . .
H12C H 0.1326 0.7363 -0.0038 0.041 Uiso 1 1 calc R . .
N121 N 0.0868(4) 0.8415(3) -0.0195(4) 0.0215(16) Uani 1 1 d . . .
C122 C -0.0005(5) 0.8282(3) -0.0777(5) 0.021(2) Uani 1 1 d . . .
C123 C -0.0279(6) 0.8293(3) -0.1639(5) 0.023(2) Uani 1 1 d . . .
H123 H 0.0136 0.8376 -0.1837 0.028 Uiso 1 1 calc R . .
C124 C -0.1160(6) 0.8184(3) -0.2213(5) 0.031(2) Uani 1 1 d . . .
H124 H -0.1325 0.8194 -0.2788 0.037 Uiso 1 1 calc R . .
C125 C -0.1786(6) 0.8062(4) -0.1943(5) 0.030(2) Uani 1 1 d . . .
H125 H -0.2377 0.7992 -0.2330 0.036 Uiso 1 1 calc R . .
C126 C -0.1526(6) 0.8043(3) -0.1079(5) 0.029(2) Uani 1 1 d . . .
H126 H -0.1947 0.7961 -0.0887 0.035 Uiso 1 1 calc R . .
C127 C -0.0647(6) 0.8146(3) -0.0505(5) 0.022(2) Uani 1 1 d . . .
C128 C 0.1445(6) 0.8777(3) -0.0333(5) 0.021(2) Uani 1 1 d . . .
C129 C 0.1120(6) 0.9270(3) -0.0900(5) 0.026(2) Uani 1 1 d . . .
O130 O 0.0412(4) 0.9503(2) -0.1080(4) 0.0338(15) Uani 1 1 d . . .
O131 O 0.1727(4) 0.9450(2) -0.1147(4) 0.0381(16) Uani 1 1 d . . .
C132 C 0.1539(7) 1.0007(4) -0.1585(6) 0.045(3) Uani 1 1 d . . .
H13C H 0.2094 1.0170 -0.1530 0.054 Uiso 1 1 calc R . .
H13D H 0.1291 1.0263 -0.1317 0.054 Uiso 1 1 calc R . .
C133 C 0.0902(8) 0.9954(4) -0.2493(6) 0.057(3) Uani 1 1 d . . .
H13E H 0.0798 1.0321 -0.2754 0.086 Uiso 1 1 calc R . .
H13F H 0.0347 0.9800 -0.2550 0.086 Uiso 1 1 calc R . .
H13G H 0.1150 0.9706 -0.2763 0.086 Uiso 1 1 calc R . .
N134 N 0.2277(5) 0.8710(3) 0.0182(4) 0.0264(17) Uani 1 1 d . . .
N135 N 0.2316(4) 0.8268(3) 0.0716(4) 0.0245(17) Uani 1 1 d . . .
C136 C 0.3139(6) 0.8176(3) 0.1410(5) 0.022(2) Uani 1 1 d . . .
C137 C 0.3910(6) 0.8380(3) 0.1390(6) 0.029(2) Uani 1 1 d . . .
H137 H 0.3860 0.8567 0.0910 0.035 Uiso 1 1 calc R . .
C138 C 0.3253(6) 0.7860(4) 0.2113(5) 0.026(2) Uani 1 1 d . . .
H138 H 0.2756 0.7696 0.2129 0.031 Uiso 1 1 calc R . .
C139 C 0.4091(6) 0.7783(3) 0.2792(5) 0.028(2) Uani 1 1 d . . .
H139 H 0.4150 0.7571 0.3256 0.033 Uiso 1 1 calc R . .
C140 C 0.4737(6) 0.8313(4) 0.2058(6) 0.035(2) Uani 1 1 d . . .
H140 H 0.5238 0.8463 0.2032 0.042 Uiso 1 1 calc R . .
C141 C 0.4834(6) 0.8021(4) 0.2775(6) 0.034(2) Uani 1 1 d . . .

loop_
_atom_site_aniso_label
_atom_site_aniso_U_11
_atom_site_aniso_U_22
_atom_site_aniso_U_33
_atom_site_aniso_U_23
_atom_site_aniso_U_13
_atom_site_aniso_U_12
Cl1 0.0305(14) 0.0347(14) 0.0305(13) -0.0053(11) 0.0064(11) -0.0076(11)
Cl2 0.067(2) 0.0405(16) 0.0301(14) 0.0031(12) 0.0034(14) 0.0114(14)
C1 0.047(6) 0.021(5) 0.029(5) -0.002(4) 0.016(5) -0.003(5)
C2 0.033(6) 0.029(6) 0.029(6) -0.005(4) 0.009(5) -0.003(5)
C3 0.037(6) 0.022(6) 0.047(7) 0.004(5) 0.010(5) 0.015(5)
C4 0.036(6) 0.022(5) 0.022(5) 0.002(4) 0.008(5) 0.001(4)
C5 0.039(6) 0.024(5) 0.034(6) 0.006(5) 0.017(5) 0.009(5)
C6 0.021(5) 0.023(5) 0.022(5) -0.006(4) 0.002(4) -0.011(4)
N7 0.034(5) 0.017(4) 0.035(5) -0.003(3) 0.018(4) 0.000(3)
N8 0.029(5) 0.023(4) 0.034(5) -0.004(4) 0.017(4) -0.003(4)
C9 0.030(6) 0.020(5) 0.034(6) -0.005(4) 0.016(5) -0.005(4)
C10 0.031(6) 0.042(7) 0.037(6) -0.011(6) 0.016(5) 0.001(5)
O11 0.045(4) 0.059(5) 0.038(4) -0.004(4) 0.023(4) -0.003(4)
O12 0.055(5) 0.047(5) 0.062(5) -0.016(4) 0.044(4) -0.002(4)
C13 0.110(11) 0.064(9) 0.112(11) -0.038(8) 0.093(10) -0.025(8)
N15 0.025(4) 0.026(4) 0.019(4) -0.006(3) 0.007(4) -0.003(4)
C16 0.028(5) 0.026(5) 0.025(5) -0.003(4) 0.012(5) 0.000(4)
C17 0.020(5) 0.023(5) 0.035(5) -0.004(4) 0.012(5) -0.006(4)
C18 0.022(5) 0.030(5) 0.035(5) 0.000(4) 0.013(5) -0.005(4)
C19 0.019(5) 0.025(5) 0.021(5) -0.002(4) 0.008(4) -0.009(4)
C20 0.028(6) 0.025(5) 0.035(5) 0.006(4) 0.012(5) -0.007(4)
N21 0.017(4) 0.027(4) 0.021(4) -0.006(3) 0.005(4) -0.002(3)
C22 0.017(5) 0.035(6) 0.033(6) 0.003(5) 0.013(5) -0.004(4)
C23 0.034(6) 0.036(6) 0.030(6) 0.008(5) 0.017(5) 0.010(5)
C24 0.036(6) 0.045(7) 0.026(6) -0.002(5) 0.008(5) 0.005(5)
C25 0.031(6) 0.057(8) 0.030(6) -0.002(5) 0.013(5) -0.005(5)
C26 0.036(6) 0.037(6) 0.030(6) -0.005(5) 0.016(5) -0.004(5)
C27 0.018(5) 0.039(6) 0.018(5) -0.004(4) 0.008(4) -0.009(5)
C28 0.016(5) 0.020(5) 0.027(5) 0.004(4) 0.007(4) 0.002(4)
C29 0.023(6) 0.037(7) 0.015(5) 0.003(4) 0.000(4) 0.000(5)
O30 0.027(4) 0.031(4) 0.038(4) -0.004(3) 0.014(3) -0.005(3)
O31 0.024(4) 0.028(4) 0.069(5) 0.001(3) 0.015(4) 0.004(3)
C32 0.022(6) 0.041(7) 0.106(10) -0.001(7) 0.023(6) 0.005(5)
C33 0.042(8) 0.067(9) 0.131(12) -0.028(8) 0.039(8) -0.004(7)
N34 0.014(4) 0.028(4) 0.032(4) 0.001(4) 0.006(4) -0.001(4)
N35 0.023(5) 0.019(4) 0.032(4) -0.001(3) 0.011(4) -0.001(3)
C36 0.023(5) 0.017(5) 0.033(5) -0.003(4) 0.014(5) -0.006(4)
C37 0.019(5) 0.032(6) 0.032(6) 0.005(4) 0.004(5) 0.003(4)
C38 0.017(5) 0.020(5) 0.025(5) 0.014(4) 0.003(4) 0.003(4)
C39 0.024(6) 0.027(5) 0.039(6) -0.009(5) 0.009(5) -0.007(4)
C40 0.018(5) 0.027(5) 0.035(6) 0.011(4) 0.012(5) 0.000(4)
C41 0.033(6) 0.020(5) 0.025(5) -0.002(4) 0.012(5) -0.007(4)
Cl3 0.0578(18) 0.0550(17) 0.0294(14) -0.0155(12) 0.0224(14) -0.0190(14)
Cl4 0.0244(14) 0.0566(17) 0.0436(15) -0.0050(13) 0.0027(13) -0.0020(13)
C101 0.034(6) 0.025(5) 0.025(5) -0.003(4) 0.020(5) 0.002(4)
C102 0.032(6) 0.033(6) 0.023(5) -0.002(4) 0.009(5) -0.002(4)
C103 0.030(6) 0.022(5) 0.025(5) -0.002(4) 0.016(5) -0.006(4)
C104 0.030(6) 0.031(6) 0.024(5) 0.003(4) 0.016(5) -0.003(5)
C105 0.019(5) 0.023(5) 0.025(5) -0.004(4) 0.010(4) -0.004(4)
C106 0.016(5) 0.016(5) 0.026(5) 0.000(4) 0.011(4) 0.000(4)
N107 0.018(4) 0.027(4) 0.022(4) -0.005(3) 0.008(3) -0.010(3)
N108 0.022(4) 0.021(4) 0.017(4) -0.003(3) 0.007(3) -0.003(3)
C109 0.013(5) 0.027(5) 0.023(5) 0.000(4) 0.010(4) 0.004(4)
C110 0.017(5) 0.027(5) 0.019(5) 0.003(4) 0.008(4) 0.004(4)
O111 0.029(4) 0.030(4) 0.028(3) -0.007(3) 0.015(3) -0.006(3)
O112 0.031(4) 0.022(3) 0.035(3) -0.005(3) 0.020(3) -0.007(3)
C113 0.032(6) 0.027(6) 0.034(5) -0.016(4) 0.018(5) -0.019(5)
C114 0.031(6) 0.023(5) 0.047(6) 0.001(5) 0.015(5) -0.003(4)
N115 0.024(4) 0.026(4) 0.014(4) -0.006(3) 0.010(3) -0.005(3)
C116 0.024(5) 0.032(5) 0.020(5) -0.005(4) 0.015(4) -0.003(4)
C117 0.035(6) 0.028(5) 0.025(5) 0.002(4) 0.015(5) -0.001(4)
C118 0.019(5) 0.031(5) 0.025(5) 0.000(4) 0.012(4) -0.005(4)
C119 0.018(5) 0.021(5) 0.020(5) 0.006(4) 0.007(4) 0.002(4)
C120 0.023(5) 0.028(5) 0.030(5) 0.006(4) 0.012(4) 0.000(4)
N121 0.024(4) 0.024(4) 0.019(4) 0.004(3) 0.012(4) -0.001(3)
C122 0.015(5) 0.018(5) 0.026(5) -0.001(4) 0.004(4) -0.006(4)
C123 0.023(6) 0.024(5) 0.026(5) 0.003(4) 0.014(5) 0.005(4)
C124 0.036(6) 0.032(6) 0.021(5) 0.001(4) 0.010(5) 0.007(5)
C125 0.025(5) 0.036(6) 0.021(5) 0.004(4) 0.004(5) 0.005(4)
C126 0.034(6) 0.024(5) 0.035(6) 0.001(4) 0.021(5) 0.003(4)
C127 0.018(5) 0.023(5) 0.023(5) -0.004(4) 0.008(4) 0.002(4)
C128 0.025(6) 0.020(5) 0.023(5) 0.002(4) 0.015(5) 0.002(4)
C129 0.031(6) 0.022(5) 0.024(5) -0.003(4) 0.011(5) 0.000(5)
O130 0.037(4) 0.027(4) 0.040(4) 0.006(3) 0.019(3) 0.012(3)
O131 0.047(4) 0.032(4) 0.047(4) 0.013(3) 0.032(4) 0.002(3)
C132 0.048(7) 0.042(7) 0.057(7) 0.014(5) 0.034(6) 0.008(5)
C133 0.074(8) 0.052(7) 0.048(7) 0.015(6) 0.029(7) -0.002(6)
N134 0.027(5) 0.024(4) 0.033(4) 0.000(4) 0.019(4) 0.001(4)
N135 0.023(4) 0.030(4) 0.021(4) 0.001(3) 0.010(4) -0.008(4)
C136 0.032(6) 0.016(5) 0.023(5) 0.004(4) 0.018(5) 0.000(4)
C137 0.020(6) 0.023(5) 0.044(6) 0.009(4) 0.014(5) -0.004(4)
C138 0.017(5) 0.031(5) 0.031(5) -0.003(4) 0.012(5) -0.001(4)
C139 0.027(6) 0.021(5) 0.028(5) -0.003(4) 0.007(5) 0.001(4)
C140 0.024(6) 0.036(6) 0.045(6) -0.004(5) 0.014(5) -0.013(5)
C141 0.020(5) 0.034(6) 0.036(6) -0.005(5) 0.002(5) -0.007(5)

loop_
_atom_type_symbol
_atom_type_description
_atom_type_scat_dispersion_real
_atom_type_scat_dispersion_imag
_atom_type_scat_source
C C 0.0033 0.0016 'International Tables Vol C Tables 4.2.6.8 and 6.1.1.4'
H H 0.0000 0.0000 'International Tables Vol C Tables 4.2.6.8 and 6.1.1.4'
N N 0.0061 0.0033 'International Tables Vol C Tables 4.2.6.8 and 6.1.1.4'
O O 0.0106 0.0060 'International Tables Vol C Tables 4.2.6.8 and 6.1.1.4'
Cl Cl 0.1484 0.1585 'International Tables Vol C Tables 4.2.6.8 and 6.1.1.4'

loop_
_geom_angle_atom_site_label_1
_geom_angle_atom_site_label_2
_geom_angle_atom_site_label_3
_geom_angle
_geom_angle_site_symmetry_1
_geom_angle_site_symmetry_3
_geom_angle_publ_flag
C2 C1 C3 121.9(8) . . ?
C2 C1 Cl2 119.2(7) . . ?
C3 C1 Cl2 118.9(7) . . ?
C1 C2 C4 119.4(8) . . ?
C1 C2 H2 120.3 . . ?
C4 C2 H2 120.3 . . ?
C1 C3 C5 119.1(8) . . ?
C1 C3 H3 120.5 . . ?
C5 C3 H3 120.5 . . ?
C2 C4 C6 119.8(8) . . ?
C2 C4 H4 120.1 . . ?
C6 C4 H4 120.1 . . ?
C3 C5 C6 120.5(8) . . ?
C3 C5 H5 119.8 . . ?
C6 C5 H5 119.8 . . ?
C5 C6 C4 119.2(8) . . ?
C5 C6 N7 118.7(8) . . ?
C4 C6 N7 122.1(8) . . ?
N8 N7 C6 116.6(7) . . ?
N8 N7 C16 111.9(6) . . ?
C6 N7 C16 127.2(7) . . ?
C9 N8 N7 105.8(7) . . ?
N8 C9 N15 114.2(7) . . ?
N8 C9 C10 121.9(8) . . ?
N15 C9 C10 123.3(8) . . ?
O11 C10 O12 125.5(8) . . ?
O11 C10 C9 123.3(9) . . ?
O12 C10 C9 111.2(9) . . ?
C10 O12 C13 114.6(8) . . ?
C14A C13 C14B 33.2(13) . . ?
C14A C13 O12 114.5(11) . . ?
C14B C13 O12 109.2(13) . . ?
C14A C13 H13A 108.6 . . ?
C14B C13 H13A 136.0 . . ?
O12 C13 H13A 108.6 . . ?
C14A C13 H13B 108.6 . . ?
C14B C13 H13B 80.6 . . ?
O12 C13 H13B 108.6 . . ?
H13A C13 H13B 107.6 . . ?
C13 C14A H14A 109.5 . . ?
C13 C14A H14B 109.5 . . ?
H14A C14A H14B 109.5 . . ?
C13 C14A H14C 109.5 . . ?
H14A C14A H14C 109.5 . . ?
H14B C14A H14C 109.5 . . ?
C13 C14B H14D 109.5 . . ?
C13 C14B H14E 109.5 . . ?
H14D C14B H14E 109.5 . . ?
C13 C14B H14F 109.4 . . ?
H14D C14B H14F 109.5 . . ?
H14E C14B H14F 109.5 . . ?
C9 N15 C27 126.2(7) . . ?
C9 N15 C16 108.0(6) . . ?
C27 N15 C16 125.7(7) . . ?
N7 C16 N15 97.1(6) . . ?
N7 C16 C17 112.2(7) . . ?
N15 C16 C17 110.7(7) . . ?
N7 C16 C18 111.8(7) . . ?
N15 C16 C18 110.9(7) . . ?
C17 C16 C18 113.1(7) . . ?
C16 C17 H17A 109.5 . . ?
C16 C17 H17B 109.5 . . ?
H17A C17 H17B 109.5 . . ?
C16 C17 H17C 109.5 . . ?
H17A C17 H17C 109.5 . . ?
H17B C17 H17C 109.5 . . ?
C16 C18 C19 114.4(7) . . ?
C16 C18 H18A 108.7 . . ?
C19 C18 H18A 108.7 . . ?
C16 C18 H18B 108.7 . . ?
C19 C18 H18B 108.7 . . ?
H18A C18 H18B 107.6 . . ?
N21 C19 N35 96.5(6) . . ?
N21 C19 C20 111.3(6) . . ?
N35 C19 C20 112.5(6) . . ?
N21 C19 C18 109.0(6) . . ?
N35 C19 C18 111.3(6) . . ?
C20 C19 C18 114.7(7) . . ?
C19 C20 H20A 109.5 . . ?
C19 C20 H20B 109.5 . . ?
H20A C20 H20B 109.5 . . ?
C19 C20 H20C 109.5 . . ?
H20A C20 H20C 109.5 . . ?
H20B C20 H20C 109.5 . . ?
C28 N21 C22 127.3(7) . . ?
C28 N21 C19 108.2(6) . . ?
C22 N21 C19 123.4(6) . . ?
C23 C22 C27 118.6(8) . . ?
C23 C22 N21 121.4(8) . . ?
C27 C22 N21 120.0(7) . . ?
C24 C23 C22 120.8(9) . . ?
C24 C23 H23 119.6 . . ?
C22 C23 H23 119.6 . . ?
C25 C24 C23 120.2(9) . . ?
C25 C24 H24 119.9 . . ?
C23 C24 H24 119.9 . . ?
C24 C25 C26 120.4(9) . . ?
C24 C25 H25 119.8 . . ?
C26 C25 H25 119.8 . . ?
C25 C26 C27 121.1(9) . . ?
C25 C26 H26 119.4 . . ?
C27 C26 H26 119.4 . . ?
C26 C27 C22 118.7(8) . . ?
C26 C27 N15 120.5(8) . . ?
C22 C27 N15 120.8(7) . . ?
N34 C28 N21 114.9(7) . . ?
N34 C28 C29 121.6(8) . . ?
N21 C28 C29 122.4(8) . . ?
O30 C29 O31 124.6(8) . . ?
O30 C29 C28 124.2(8) . . ?
O31 C29 C28 111.2(8) . . ?
C29 O31 C32 116.5(7) . . ?
O31 C32 C33 109.4(8) . . ?
O31 C32 H32A 109.8 . . ?
C33 C32 H32A 109.8 . . ?
O31 C32 H32B 109.8 . . ?
C33 C32 H32B 109.8 . . ?
H32A C32 H32B 108.2 . . ?
C32 C33 H33A 109.5 . . ?
C32 C33 H33B 109.5 . . ?
H33A C33 H33B 109.5 . . ?
C32 C33 H33C 109.5 . . ?
H33A C33 H33C 109.5 . . ?
H33B C33 H33C 109.5 . . ?
C28 N34 N35 105.1(7) . . ?
N34 N35 C36 117.3(6) . . ?
N34 N35 C19 112.9(6) . . ?
C36 N35 C19 125.3(7) . . ?
C38 C36 N35 123.1(8) . . ?
C38 C36 C37 118.5(8) . . ?
N35 C36 C37 118.4(7) . . ?
C39 C37 C36 121.5(8) . . ?
C39 C37 H37 119.2 . . ?
C36 C37 H37 119.2 . . ?
C36 C38 C40 120.9(8) . . ?
C36 C38 H38 119.6 . . ?
C40 C38 H38 119.6 . . ?
C37 C39 C41 118.8(8) . . ?
C37 C39 H39 120.6 . . ?
C41 C39 H39 120.6 . . ?
C38 C40 C41 119.3(8) . . ?
C38 C40 H40 120.4 . . ?
C41 C40 H40 120.4 . . ?
C39 C41 C40 121.1(8) . . ?
C39 C41 Cl1 119.9(7) . . ?
C40 C41 Cl1 119.0(7) . . ?
C102 C101 C103 122.0(8) . . ?
C102 C101 Cl3 118.7(7) . . ?
C103 C101 Cl3 119.3(6) . . ?
C101 C102 C104 118.5(8) . . ?
C101 C102 H102 120.7 . . ?
C104 C102 H102 120.7 . . ?
C105 C103 C101 118.9(8) . . ?
C105 C103 H103 120.6 . . ?
C101 C103 H103 120.6 . . ?
C106 C104 C102 120.5(8) . . ?
C106 C104 H104 119.7 . . ?
C102 C104 H104 119.7 . . ?
C103 C105 C106 121.6(8) . . ?
C103 C105 H105 119.2 . . ?
C106 C105 H105 119.2 . . ?
C104 C106 C105 118.4(7) . . ?
C104 C106 N107 122.2(7) . . ?
C105 C106 N107 119.4(7) . . ?
N108 N107 C106 116.6(6) . . ?
N108 N107 C116 112.7(6) . . ?
C106 N107 C116 128.7(6) . . ?
C109 N108 N107 105.2(6) . . ?
N108 C109 N115 113.6(7) . . ?
N108 C109 C110 122.3(7) . . ?
N115 C109 C110 123.4(7) . . ?
O111 C110 O112 123.8(8) . . ?
O111 C110 C109 124.4(7) . . ?
O112 C110 C109 111.9(7) . . ?
C110 O112 C113 116.9(6) . . ?
O112 C113 C114 112.2(7) . . ?
O112 C113 H11A 109.2 . . ?
C114 C113 H11A 109.2 . . ?
O112 C113 H11B 109.2 . . ?
C114 C113 H11B 109.2 . . ?
H11A C113 H11B 107.9 . . ?
C113 C114 H11C 109.5 . . ?
C113 C114 H11D 109.5 . . ?
H11C C114 H11D 109.5 . . ?
C113 C114 H11E 109.5 . . ?
H11C C114 H11E 109.5 . . ?
H11D C114 H11E 109.5 . . ?
C109 N115 C127 126.3(7) . . ?
C109 N115 C116 109.1(6) . . ?
C127 N115 C116 124.1(6) . . ?
N115 C116 N107 96.7(6) . . ?
N115 C116 C117 112.2(7) . . ?
N107 C116 C117 111.9(6) . . ?
N115 C116 C118 109.9(6) . . ?
N107 C116 C118 110.9(6) . . ?
C117 C116 C118 113.9(7) . . ?
C116 C117 H11F 109.5 . . ?
C116 C117 H11G 109.5 . . ?
H11F C117 H11G 109.5 . . ?
C116 C117 H11H 109.5 . . ?
H11F C117 H11H 109.5 . . ?
H11G C117 H11H 109.5 . . ?
C119 C118 C116 113.9(6) . . ?
C119 C118 H11I 108.8 . . ?
C116 C118 H11I 108.8 . . ?
C119 C118 H11J 108.8 . . ?
C116 C118 H11J 108.8 . . ?
H11I C118 H11J 107.7 . . ?
N121 C119 N135 97.9(5) . . ?
N121 C119 C120 110.7(6) . . ?
N135 C119 C120 110.8(6) . . ?
N121 C119 C118 110.2(6) . . ?
N135 C119 C118 112.1(6) . . ?
C120 C119 C118 114.0(6) . . ?
C119 C120 H12A 109.5 . . ?
C119 C120 H12B 109.5 . . ?
H12A C120 H12B 109.5 . . ?
C119 C120 H12C 109.5 . . ?
H12A C120 H12C 109.5 . . ?
H12B C120 H12C 109.5 . . ?
C128 N121 C122 125.9(7) . . ?
C128 N121 C119 107.7(6) . . ?
C122 N121 C119 125.1(6) . . ?
C123 C122 N121 122.0(7) . . ?
C123 C122 C127 117.5(7) . . ?
N121 C122 C127 120.5(7) . . ?
C122 C123 C124 121.4(8) . . ?
C122 C123 H123 119.3 . . ?
C124 C123 H123 119.3 . . ?
C125 C124 C123 120.8(8) . . ?
C125 C124 H124 119.6 . . ?
C123 C124 H124 119.6 . . ?
C124 C125 C126 119.0(8) . . ?
C124 C125 H125 120.5 . . ?
C126 C125 H125 120.5 . . ?
C127 C126 C125 120.4(8) . . ?
C127 C126 H126 119.8 . . ?
C125 C126 H126 119.8 . . ?
C126 C127 C122 120.9(7) . . ?
C126 C127 N115 119.4(7) . . ?
C122 C127 N115 119.6(7) . . ?
N134 C128 N121 114.4(7) . . ?
N134 C128 C129 122.2(7) . . ?
N121 C128 C129 122.3(8) . . ?
O130 C129 O131 124.3(8) . . ?
O130 C129 C128 123.7(7) . . ?
O131 C129 C128 111.9(7) . . ?
C129 O131 C132 115.9(7) . . ?
O131 C132 C133 111.9(8) . . ?
O131 C132 H13C 109.2 . . ?
C133 C132 H13C 109.2 . . ?
O131 C132 H13D 109.2 . . ?
C133 C132 H13D 109.2 . . ?
H13C C132 H13D 107.9 . . ?
C132 C133 H13E 109.5 . . ?
C132 C133 H13F 109.5 . . ?
H13E C133 H13F 109.5 . . ?
C132 C133 H13G 109.5 . . ?
H13E C133 H13G 109.5 . . ?
H13F C133 H13G 109.5 . . ?
C128 N134 N135 106.3(6) . . ?
C136 N135 N134 116.4(6) . . ?
C136 N135 C119 128.3(6) . . ?
N134 N135 C119 112.1(6) . . ?
N135 C136 C137 119.0(7) . . ?
N135 C136 C138 123.9(7) . . ?
C137 C136 C138 117.0(8) . . ?
C140 C137 C136 121.8(8) . . ?
C140 C137 H137 119.1 . . ?
C136 C137 H137 119.1 . . ?
C139 C138 C136 121.6(8) . . ?
C139 C138 H138 119.2 . . ?
C136 C138 H138 119.2 . . ?
C141 C139 C138 119.8(8) . . ?
C141 C139 H139 120.1 . . ?
C138 C139 H139 120.1 . . ?
C137 C140 C141 120.4(8) . . ?
C137 C140 H140 119.8 . . ?
C141 C140 H140 119.8 . . ?
C139 C141 C140 119.1(8) . . ?
C139 C141 Cl4 119.4(7) . . ?
C140 C141 Cl4 121.5(7) . . ?

loop_
_geom_bond_atom_site_label_1
_geom_bond_atom_site_label_2
_geom_bond_distance
_geom_bond_site_symmetry_2
_geom_bond_publ_flag
Cl1 C41 1.744(8) . ?
Cl2 C1 1.756(9) . ?
C1 C2 1.374(12) . ?
C1 C3 1.375(12) . ?
C2 C4 1.379(11) . ?
C2 H2 0.9300 . ?
C3 C5 1.386(12) . ?
C3 H3 0.9300 . ?
C4 C6 1.412(11) . ?
C4 H4 0.9300 . ?
C5 C6 1.386(11) . ?
C5 H5 0.9300 . ?
C6 N7 1.406(10) . ?
N7 N8 1.404(9) . ?
N7 C16 1.488(10) . ?
N8 C9 1.289(10) . ?
C9 N15 1.381(10) . ?
C9 C10 1.491(12) . ?
C10 O11 1.204(11) . ?
C10 O12 1.329(11) . ?
O12 C13 1.457(11) . ?
C13 C14A 1.39(2) . ?
C13 C14B 1.41(3) . ?
C13 H13A 0.9700 . ?
C13 H13B 0.9700 . ?
C14A H14A 0.9600 . ?
C14A H14B 0.9600 . ?
C14A H14C 0.9600 . ?
C14B H14D 0.9600 . ?
C14B H14E 0.9600 . ?
C14B H14F 0.9600 . ?
N15 C27 1.417(10) . ?
N15 C16 1.498(9) . ?
C16 C17 1.517(11) . ?
C16 C18 1.553(11) . ?
C17 H17A 0.9600 . ?
C17 H17B 0.9600 . ?
C17 H17C 0.9600 . ?
C18 C19 1.556(11) . ?
C18 H18A 0.9700 . ?
C18 H18B 0.9700 . ?
C19 N21 1.481(10) . ?
C19 N35 1.488(10) . ?
C19 C20 1.515(11) . ?
C20 H20A 0.9600 . ?
C20 H20B 0.9600 . ?
C20 H20C 0.9600 . ?
N21 C28 1.376(10) . ?
N21 C22 1.427(10) . ?
C22 C23 1.386(11) . ?
C22 C27 1.394(12) . ?
C23 C24 1.379(12) . ?
C23 H23 0.9300 . ?
C24 C25 1.335(12) . ?
C24 H24 0.9300 . ?
C25 C26 1.369(12) . ?
C25 H25 0.9300 . ?
C26 C27 1.383(11) . ?
C26 H26 0.9300 . ?
C28 N34 1.274(10) . ?
C28 C29 1.478(11) . ?
C29 O30 1.218(10) . ?
C29 O31 1.340(10) . ?
O31 C32 1.459(10) . ?
C32 C33 1.457(14) . ?
C32 H32A 0.9700 . ?
C32 H32B 0.9700 . ?
C33 H33A 0.9600 . ?
C33 H33B 0.9600 . ?
C33 H33C 0.9600 . ?
N34 N35 1.383(9) . ?
N35 C36 1.410(10) . ?
C36 C38 1.385(11) . ?
C36 C37 1.411(11) . ?
C37 C39 1.381(11) . ?
C37 H37 0.9300 . ?
C38 C40 1.391(11) . ?
C38 H38 0.9300 . ?
C39 C41 1.386(11) . ?
C39 H39 0.9300 . ?
C40 C41 1.397(11) . ?
C40 H40 0.9300 . ?
Cl3 C101 1.758(8) . ?
Cl4 C141 1.742(9) . ?
C101 C102 1.365(11) . ?
C101 C103 1.373(11) . ?
C102 C104 1.406(11) . ?
C102 H102 0.9300 . ?
C103 C105 1.372(10) . ?
C103 H103 0.9300 . ?
C104 C106 1.385(11) . ?
C104 H104 0.9300 . ?
C105 C106 1.386(10) . ?
C105 H105 0.9300 . ?
C106 N107 1.409(10) . ?
N107 N108 1.398(8) . ?
N107 C116 1.498(9) . ?
N108 C109 1.301(9) . ?
C109 N115 1.389(9) . ?
C109 C110 1.465(11) . ?
C110 O111 1.211(9) . ?
C110 O112 1.340(9) . ?
O112 C113 1.461(9) . ?
C113 C114 1.514(11) . ?
C113 H11A 0.9700 . ?
C113 H11B 0.9700 . ?
C114 H11C 0.9600 . ?
C114 H11D 0.9600 . ?
C114 H11E 0.9600 . ?
N115 C127 1.418(9) . ?
N115 C116 1.480(10) . ?
C116 C117 1.504(11) . ?
C116 C118 1.568(11) . ?
C117 H11F 0.9600 . ?
C117 H11G 0.9600 . ?
C117 H11H 0.9600 . ?
C118 C119 1.539(10) . ?
C118 H11I 0.9700 . ?
C118 H11J 0.9700 . ?
C119 N121 1.491(9) . ?
C119 N135 1.499(10) . ?
C119 C120 1.513(11) . ?
C120 H12A 0.9600 . ?
C120 H12B 0.9600 . ?
C120 H12C 0.9600 . ?
N121 C128 1.392(10) . ?
N121 C122 1.395(10) . ?
C122 C123 1.386(10) . ?
C122 C127 1.400(10) . ?
C123 C124 1.388(11) . ?
C123 H123 0.9300 . ?
C124 C125 1.367(11) . ?
C124 H124 0.9300 . ?
C125 C126 1.395(11) . ?
C125 H125 0.9300 . ?
C126 C127 1.384(11) . ?
C126 H126 0.9300 . ?
C128 N134 1.288(10) . ?
C128 C129 1.471(11) . ?
C129 O130 1.213(9) . ?
C129 O131 1.344(10) . ?
O131 C132 1.487(10) . ?
C132 C133 1.485(13) . ?
C132 H13C 0.9700 . ?
C132 H13D 0.9700 . ?
C133 H13E 0.9600 . ?
C133 H13F 0.9600 . ?
C133 H13G 0.9600 . ?
N134 N135 1.389(9) . ?
N135 C136 1.392(10) . ?
C136 C137 1.392(11) . ?
C136 C138 1.393(11) . ?
C137 C140 1.368(11) . ?
C137 H137 0.9300 . ?
C138 C139 1.391(11) . ?
C138 H138 0.9300 . ?
C139 C141 1.379(11) . ?
C139 H139 0.9300 . ?
C140 C141 1.391(12) . ?
C140 H140 0.9300 . ?
